data_7156290
loop_
_publ_author_name
'Chen, Long'
'Lim, Kate J. C.'
'Babra, Tahkur S.'
'Taylor, James O.'
'Pi\<Zl, Martin'
'Evans, Robert'
'Chippindale, Ann M.'
'Hartl, Franti\<sek'
'Colquhoun, Howard M.'
'Greenland, Barnaby W.'

_publ_section_title
;
 A macrocyclic receptor containing two viologen species connected by
 conjugated terphenyl groups.
;
_journal_issue 27
_journal_name_full 'Organic &amp; biomolecular chemistry'
_journal_page_first 5006
_journal_page_last 5015
_journal_paper_doi 10.1039/c8ob00919h
_journal_volume 16
_journal_year 2018
_chemical_formula_moiety 'C56 H40 N4, 4(F6 P) [+ solvent] '
_chemical_formula_sum 'C56 H40 F24 N4 P4'
_chemical_formula_weight 1348.81
_space_group_IT_number 14
_space_group_name_Hall '-P 2ybc'
_space_group_name_H-M_alt 'P 1 21/c 1'
_symmetry_cell_setting monoclinic
_symmetry_space_group_name_Hall '-P 2ybc'
_symmetry_space_group_name_H-M 'P 1 21/c 1'
_atom_sites_solution_hydrogens difmap
_atom_sites_solution_primary other
_audit_update_record
;
2018-03-09 deposited with the CCDC.
2018-06-19 downloaded from the CCDC.
;
_cell_angle_alpha 90
_cell_angle_beta 100.0865(19)
_cell_angle_gamma 90
_cell_formula_units_Z 2
_cell_length_a 14.1176(3)
_cell_length_b 22.1778(4)
_cell_length_c 11.2310(2)
_cell_measurement_reflns_used 6661
_cell_measurement_temperature 150
_cell_measurement_theta_max 71
_cell_measurement_theta_min 9
_cell_volume 3462.05(12)
_computing_cell_refinement 'CrysAlis, (Oxford Diffraction, 2002)'
_computing_data_collection 'Gemini, (Oxford Diffraction, 2006)'
_computing_data_reduction 'CrysAlis, (Oxford Diffraction, 2002)'
_computing_molecular_graphics 'CAMERON (Watkin et al., 1996)'
_computing_publication_material 'CRYSTALS (Betteridge et al., 2003)'
_computing_structure_refinement 'CRYSTALS (Betteridge et al., 2003)'
_computing_structure_solution 'Superflip (Palatinus & Chapuis, 2007)'
_diffrn_ambient_temperature 150
_diffrn_measured_fraction_theta_full 0.996
_diffrn_measured_fraction_theta_max 0.991
_diffrn_measurement_device Area
_diffrn_measurement_device_type 'Oxford Diffraction Gemini'
_diffrn_measurement_method \w/2\q
_diffrn_radiation_monochromator graphite
_diffrn_radiation_type 'Cu K\a'
_diffrn_radiation_wavelength 1.54180
_diffrn_reflns_av_R_equivalents 0.047
_diffrn_reflns_limit_h_max 17
_diffrn_reflns_limit_h_min -17
_diffrn_reflns_limit_k_max 27
_diffrn_reflns_limit_k_min 0
_diffrn_reflns_limit_l_max 13
_diffrn_reflns_limit_l_min 0
_diffrn_reflns_number 6661
_diffrn_reflns_theta_full 69.817
_diffrn_reflns_theta_max 71.242
_diffrn_reflns_theta_min 3.753
_diffrn_standards_number 0
_exptl_absorpt_coefficient_mu 1.919
_exptl_absorpt_correction_T_max 0.92
_exptl_absorpt_correction_T_min 0.87
_exptl_absorpt_correction_type multi-scan
_exptl_absorpt_process_details 'CrysAlis, (Oxford Diffraction, 2002)'
_exptl_crystal_colour yellow
_exptl_crystal_density_diffrn 1.294
_exptl_crystal_density_method 'not measured'
_exptl_crystal_description block
_exptl_crystal_F_000 1360
_exptl_crystal_size_max 0.170
_exptl_crystal_size_mid 0.075
_exptl_crystal_size_min 0.045
_platon_squeeze_details
;
# In the voids, solvent corresponds to (CH3CN)2 + (Et2O)2 per moeity formula
;
_refine_diff_density_max 0.61
_refine_diff_density_min -0.48
_refine_ls_extinction_method None
_refine_ls_goodness_of_fit_ref 0.9403
_refine_ls_hydrogen_treatment noref
_refine_ls_matrix_type full
_refine_ls_number_parameters 397
_refine_ls_number_reflns 4977
_refine_ls_number_restraints 0
_refine_ls_R_factor_all 0.0883
_refine_ls_R_factor_gt 0.0760
_refine_ls_shift/su_max 0.0002634
_refine_ls_shift/su_mean 0.0000196
_refine_ls_structure_factor_coef F
_refine_ls_weighting_details
;
 Method, part 1, Chebychev polynomial, (Watkin, 1994, Prince, 1982) 
 [weight] = 1.0/[A~0~*T~0~(x)+A~1~*T~1~(x) ... +A~n-1~]*T~n-1~(x)] 
 where A~i~ are the Chebychev coefficients listed below and x= Fcalc/Fmax 
 Method = Robust Weighting (Prince, 1982) 
 W = [weight] * [1-(deltaF/6*sigmaF)^2^]^2^ 
 A~i~ are: 
 27.2 27.9 24.9 9.28 
;
_refine_ls_weighting_scheme calc
_refine_ls_wR_factor_all 0.0895
_refine_ls_wR_factor_gt 0.0847
_refine_ls_wR_factor_ref 0.0830
_reflns_limit_h_max 17
_reflns_limit_h_min -17
_reflns_limit_k_max 27
_reflns_limit_k_min 0
_reflns_limit_l_max 13
_reflns_limit_l_min 0
_reflns_number_gt 5355
_reflns_number_total 6661
_reflns_threshold_expression I>2.0\s(I)
_oxford_diffrn_Wilson_B_factor 0.00
_oxford_diffrn_Wilson_scale 0.00
_oxford_refine_ls_r_factor_ref 0.0728
_oxford_refine_ls_scale 2.688(8)
_oxford_reflns_number_all 6635
_oxford_reflns_threshold_expression_ref I>3.0\s(I)
_cod_data_source_file c8ob00919h2.cif
_cod_data_source_block 1
_cod_depositor_comments
;
The following automatic conversions were performed:

'_atom_sites_solution_primary' value 'Other' changed to 'other'
according to
/home/data/users/saulius/crontab/automatic-downloads/rss-feeds/RSC/lib/dictionaries/cif_core.dic
dictionary named 'cif_core.dic' version 2.4.2 from 2011-04-26.

Automatic conversion script
Id: cif_fix_values 4973 2017-02-22 13:04:09Z antanas 

 Adding full bibliography for 7156290.cif.
;
_cod_original_sg_symbol_Hall '-P 2ybc '
_cod_original_sg_symbol_H-M 'P 21/c '
_cod_database_code 7156290

loop_
_symmetry_equiv_pos_as_xyz
x,y,z
-x,-y,-z
x,-y+1/2,z+1/2
-x,y+1/2,-z+1/2

loop_
_atom_site_label
_atom_site_type_symbol
_atom_site_fract_x
_atom_site_fract_y
_atom_site_fract_z
_atom_site_U_iso_or_equiv
_atom_site_occupancy
_atom_site_adp_type
P1 P 0.26518(6) 0.47783(4) 0.39837(7) 0.0403 1.0000 Uani
P8 P 0.56974(6) 0.32859(3) -0.14509(8) 0.0441 1.0000 Uani
N15 N 0.26001(15) -0.17574(9) -0.0034(2) 0.0317 1.0000 Uani
N28 N 0.62291(17) -0.05656(10) 0.4307(2) 0.0338 1.0000 Uani
F2 F 0.3058(2) 0.52999(9) 0.3236(2) 0.0732 1.0000 Uani
F3 F 0.2226(2) 0.42715(11) 0.4705(3) 0.0875 1.0000 Uani
F4 F 0.23746(16) 0.52774(9) 0.4897(2) 0.0571 1.0000 Uani
F5 F 0.2908(2) 0.42921(9) 0.3044(2) 0.0710 1.0000 Uani
F6 F 0.1630(2) 0.48796(18) 0.3167(3) 0.1064 1.0000 Uani
F7 F 0.36781(19) 0.47160(14) 0.4767(3) 0.0903 1.0000 Uani
F9 F 0.5908(2) 0.38051(10) -0.0458(2) 0.0786 1.0000 Uani
F10 F 0.67859(16) 0.32577(14) -0.1607(2) 0.0785 1.0000 Uani
F11 F 0.58838(18) 0.27918(10) -0.0415(2) 0.0673 1.0000 Uani
F12 F 0.45886(17) 0.32995(12) -0.1338(3) 0.0768 1.0000 Uani
F13 F 0.54670(17) 0.27758(10) -0.2459(2) 0.0655 1.0000 Uani
F14 F 0.5485(2) 0.37864(10) -0.2501(2) 0.0766 1.0000 Uani
C16 C 0.81540(19) 0.19851(12) 0.0972(3) 0.0317 1.0000 Uani
C17 C 0.8480(2) 0.25724(13) 0.0899(3) 0.0380 1.0000 Uani
C18 C 0.9190(2) 0.27743(13) 0.1804(3) 0.0430 1.0000 Uani
C19 C 0.9552(2) 0.24074(13) 0.2768(3) 0.0394 1.0000 Uani
C20 C 0.92153(18) 0.18197(12) 0.2854(3) 0.0316 1.0000 Uani
C21 C 0.85150(19) 0.16087(11) 0.1913(3) 0.0316 1.0000 Uani
C22 C 0.95431(19) 0.14286(11) 0.3912(3) 0.0327 1.0000 Uani
C23 C 0.88821(17) 0.10447(11) 0.4312(2) 0.0290 1.0000 Uani
C24 C 0.9131(2) 0.06857(11) 0.5328(2) 0.0329 1.0000 Uani
C25 C 0.8385(2) 0.02946(12) 0.5727(2) 0.0348 1.0000 Uani
C26 C 0.7666(2) 0.00432(12) 0.4850(2) 0.0306 1.0000 Uani
C27 C 0.6974(2) -0.03145(13) 0.5227(3) 0.0369 1.0000 Uani
C29 C 0.5707(2) -0.01978(12) 0.3482(3) 0.0391 1.0000 Uani
C30 C 0.5003(2) -0.04230(13) 0.2621(3) 0.0400 1.0000 Uani
C31 C 0.47959(19) -0.10391(12) 0.2600(2) 0.0324 1.0000 Uani
C32 C 0.40285(19) -0.12899(12) 0.1679(3) 0.0324 1.0000 Uani
C33 C 0.3261(2) -0.16092(13) 0.2021(3) 0.0362 1.0000 Uani
C34 C 0.2552(2) -0.18288(13) 0.1138(3) 0.0341 1.0000 Uani
C35 C 0.40555(19) -0.12194(13) 0.0475(3) 0.0365 1.0000 Uani
C36 C 0.33445(19) -0.14624(13) -0.0384(2) 0.0335 1.0000 Uani
C37 C 0.5345(2) -0.14083(12) 0.3457(3) 0.0365 1.0000 Uani
C38 C 0.6071(2) -0.11676(13) 0.4287(3) 0.0368 1.0000 Uani
C39 C 0.6952(3) -0.04342(17) 0.6416(3) 0.0549 1.0000 Uani
C40 C 0.7660(3) -0.01775(19) 0.7281(3) 0.0649 1.0000 Uani
C41 C 0.8358(3) 0.01870(17) 0.6924(3) 0.0580 1.0000 Uani
C42 C 1.0075(2) 0.07048(13) 0.5956(2) 0.0379 1.0000 Uani
C43 C 1.0740(2) 0.10827(14) 0.5575(3) 0.0443 1.0000 Uani
C44 C 1.0484(2) 0.14453(13) 0.4565(3) 0.0388 1.0000 Uani
H171 H 0.8218 0.2827 0.0243 0.0457 1.0000 Uiso
H181 H 0.9435 0.3171 0.1767 0.0516 1.0000 Uiso
H191 H 1.0041 0.2558 0.3387 0.0473 1.0000 Uiso
H211 H 0.8289 0.1206 0.1923 0.0379 1.0000 Uiso
H231 H 0.8242 0.1029 0.3875 0.0348 1.0000 Uiso
H261 H 0.7654 0.0117 0.4014 0.0367 1.0000 Uiso
H291 H 0.5835 0.0223 0.3507 0.0470 1.0000 Uiso
H301 H 0.4650 -0.0162 0.2034 0.0480 1.0000 Uiso
H331 H 0.3234 -0.1672 0.2851 0.0434 1.0000 Uiso
H341 H 0.2019 -0.2035 0.1359 0.0410 1.0000 Uiso
H351 H 0.4568 -0.1001 0.0232 0.0438 1.0000 Uiso
H361 H 0.3376 -0.1423 -0.1218 0.0401 1.0000 Uiso
H371 H 0.5216 -0.1828 0.3465 0.0438 1.0000 Uiso
H381 H 0.6463 -0.1423 0.4849 0.0441 1.0000 Uiso
H391 H 0.6468 -0.0685 0.6643 0.0658 1.0000 Uiso
H401 H 0.7666 -0.0251 0.8116 0.0779 1.0000 Uiso
H411 H 0.8830 0.0367 0.7524 0.0696 1.0000 Uiso
H421 H 1.0262 0.0457 0.6647 0.0454 1.0000 Uiso
H431 H 1.1380 0.1094 0.6011 0.0532 1.0000 Uiso
H441 H 1.0947 0.1705 0.4315 0.0465 1.0000 Uiso

loop_
_atom_site_aniso_label
_atom_site_aniso_U_11
_atom_site_aniso_U_22
_atom_site_aniso_U_33
_atom_site_aniso_U_23
_atom_site_aniso_U_13
_atom_site_aniso_U_12
P1 0.0488(4) 0.0468(4) 0.0259(4) -0.0007(3) 0.0080(3) -0.0107(3)
P8 0.0543(5) 0.0357(4) 0.0470(5) -0.0017(3) 0.0222(4) -0.0036(3)
N15 0.0306(11) 0.0301(10) 0.0353(13) 0.0037(9) 0.0082(9) 0.0000(8)
N28 0.0390(12) 0.0357(11) 0.0288(12) -0.0030(9) 0.0124(9) -0.0037(9)
F2 0.121(2) 0.0499(11) 0.0596(14) -0.0035(10) 0.0466(14) -0.0184(12)
F3 0.138(2) 0.0594(14) 0.0824(19) 0.0001(13) 0.0660(18) -0.0312(14)
F4 0.0704(13) 0.0590(11) 0.0472(12) -0.0054(9) 0.0252(10) -0.0058(9)
F5 0.1078(19) 0.0546(12) 0.0620(14) -0.0191(10) 0.0467(13) -0.0244(11)
F6 0.0702(18) 0.146(3) 0.088(2) -0.026(2) -0.0278(15) -0.0029(17)
F7 0.0645(15) 0.104(2) 0.090(2) -0.0119(16) -0.0192(14) 0.0175(14)
F9 0.132(2) 0.0509(12) 0.0584(15) -0.0132(10) 0.0318(14) -0.0250(13)
F10 0.0512(12) 0.114(2) 0.0751(17) -0.0028(15) 0.0250(11) -0.0194(12)
F11 0.0828(15) 0.0539(12) 0.0694(15) 0.0171(11) 0.0249(12) 0.0069(10)
F12 0.0599(14) 0.0901(17) 0.0864(19) -0.0051(14) 0.0294(12) 0.0130(12)
F13 0.0715(14) 0.0512(11) 0.0723(16) -0.0207(11) 0.0089(11) 0.0042(10)
F14 0.128(2) 0.0524(12) 0.0538(14) 0.0094(10) 0.0274(14) 0.0058(12)
C16 0.0330(13) 0.0334(13) 0.0306(14) -0.0002(11) 0.0107(10) -0.0037(10)
C17 0.0472(15) 0.0333(14) 0.0356(16) 0.0048(11) 0.0128(12) -0.0049(11)
C18 0.0528(17) 0.0351(14) 0.0431(18) -0.0019(12) 0.0143(13) -0.0122(12)
C19 0.0380(14) 0.0388(14) 0.0427(17) -0.0066(12) 0.0107(12) -0.0106(11)
C20 0.0284(12) 0.0326(13) 0.0357(15) -0.0056(11) 0.0108(10) -0.0019(10)
C21 0.0307(12) 0.0299(12) 0.0354(15) 0.0000(10) 0.0096(10) -0.0025(10)
C22 0.0314(13) 0.0291(12) 0.0373(15) -0.0066(11) 0.0054(10) 0.0005(10)
C23 0.0320(12) 0.0304(12) 0.0226(13) -0.0073(10) -0.0005(9) -0.0002(10)
C24 0.0429(15) 0.0285(12) 0.0255(13) -0.0074(10) 0.0010(11) -0.0004(10)
C25 0.0501(16) 0.0318(13) 0.0200(13) -0.0048(10) -0.0006(11) -0.0037(11)
C26 0.0432(14) 0.0326(12) 0.0158(12) -0.0012(9) 0.0050(10) 0.0009(10)
C27 0.0481(16) 0.0361(13) 0.0280(14) -0.0075(11) 0.0107(12) -0.0058(12)
C29 0.0401(14) 0.0311(13) 0.0468(18) 0.0002(12) 0.0095(12) 0.0012(11)
C30 0.0360(14) 0.0313(13) 0.0514(19) 0.0051(12) 0.0044(12) 0.0040(11)
C31 0.0346(13) 0.0356(13) 0.0295(14) 0.0007(11) 0.0123(11) -0.0015(10)
C32 0.0325(13) 0.0285(12) 0.0368(15) 0.0044(11) 0.0077(11) 0.0008(9)
C33 0.0408(15) 0.0439(15) 0.0259(14) 0.0022(11) 0.0111(11) -0.0046(11)
C34 0.0377(14) 0.0425(14) 0.0246(14) 0.0037(11) 0.0122(11) -0.0071(11)
C35 0.0304(13) 0.0426(15) 0.0361(16) 0.0080(12) 0.0049(11) -0.0062(11)
C36 0.0343(13) 0.0413(14) 0.0261(14) 0.0097(11) 0.0086(10) -0.0025(11)
C37 0.0490(16) 0.0315(13) 0.0286(14) 0.0052(11) 0.0055(11) -0.0065(11)
C38 0.0473(16) 0.0365(14) 0.0265(14) 0.0055(11) 0.0064(11) -0.0061(11)
C39 0.079(2) 0.060(2) 0.0285(17) -0.0032(14) 0.0177(15) -0.0219(18)
C40 0.102(3) 0.080(3) 0.0137(15) -0.0050(15) 0.0122(16) -0.034(2)
C41 0.078(3) 0.056(2) 0.0347(19) -0.0066(15) -0.0037(16) -0.0217(17)
C42 0.0512(16) 0.0351(14) 0.0226(14) -0.0054(10) -0.0063(11) 0.0063(11)
C43 0.0309(14) 0.0452(16) 0.0523(19) -0.0121(14) -0.0055(12) 0.0073(12)
C44 0.0308(13) 0.0417(15) 0.0422(17) -0.0104(13) 0.0018(11) -0.0002(11)

loop_
_atom_type_symbol
_atom_type_scat_dispersion_real
_atom_type_scat_dispersion_imag
_atom_type_scat_Cromer_Mann_a1
_atom_type_scat_Cromer_Mann_b1
_atom_type_scat_Cromer_Mann_a2
_atom_type_scat_Cromer_Mann_b2
_atom_type_scat_Cromer_Mann_a3
_atom_type_scat_Cromer_Mann_b3
_atom_type_scat_Cromer_Mann_a4
_atom_type_scat_Cromer_Mann_b4
_atom_type_scat_Cromer_Mann_c
_atom_type_scat_source
C 0.0181 0.0091 2.3100 20.8439 1.0200 10.2075 1.5886 0.5687 0.8650 51.6512 0.2156 'International Tables Vol C 4.2.6.8 and 6.1.1.4'
H 0.0000 0.0000 0.4930 10.5109 0.3229 26.1257 0.1402 3.1424 0.0408 57.7998 0.0030 'International Tables Vol C 4.2.6.8 and 6.1.1.4'
N 0.0311 0.0180 12.2126 0.0057 3.1322 9.8933 2.0125 28.9975 1.1663 0.5826 -11.5290 'International Tables Vol C 4.2.6.8 and 6.1.1.4'
F 0.0727 0.0534 3.5392 10.2825 2.6412 4.2944 1.5170 0.2615 1.0243 26.1476 0.2776 'International Tables Vol C 4.2.6.8 and 6.1.1.4'
P 0.2955 0.4335 6.4345 1.9067 4.1791 27.1570 1.7800 0.5260 1.4908 68.1645 1.1149 'International Tables Vol C 4.2.6.8 and 6.1.1.4'
O 0.0492 0.0322 3.0485 13.2771 2.2868 5.7011 1.5463 0.3239 0.8670 32.9089 0.2508 'International Tables Vol C 4.2.6.8 and 6.1.1.4'

loop_
_geom_angle_atom_site_label_1
_geom_angle_site_symmetry_1
_geom_angle_atom_site_label_2
_geom_angle_atom_site_label_3
_geom_angle
_geom_angle_publ_flag
F2 . P1 F3 178.53(18) yes
F2 . P1 F4 89.23(11) yes
F3 . P1 F4 90.32(13) yes
F2 . P1 F5 89.87(12) yes
F3 . P1 F5 90.55(12) yes
F4 . P1 F5 178.33(14) yes
F2 . P1 F6 88.12(19) yes
F3 . P1 F6 90.5(2) yes
F4 . P1 F6 88.46(16) yes
F5 . P1 F6 90.11(17) yes
F2 . P1 F7 88.69(17) yes
F3 . P1 F7 92.71(19) yes
F4 . P1 F7 90.40(15) yes
F5 . P1 F7 90.98(16) yes
F6 . P1 F7 176.6(2) yes
F9 . P8 F10 92.29(16) yes
F9 . P8 F11 89.95(14) yes
F10 . P8 F11 90.82(14) yes
F9 . P8 F12 89.79(15) yes
F10 . P8 F12 177.86(16) yes
F11 . P8 F12 89.65(14) yes
F9 . P8 F13 178.69(15) yes
F10 . P8 F13 88.55(14) yes
F11 . P8 F13 91.04(14) yes
F12 . P8 F13 89.36(14) yes
F9 . P8 F14 90.14(14) yes
F10 . P8 F14 90.36(16) yes
F11 . P8 F14 178.81(15) yes
F12 . P8 F14 89.17(15) yes
F13 . P8 F14 88.85(14) yes
C16 2_655 N15 C34 121.0(2) yes
C16 2_655 N15 C36 117.8(2) yes
C34 . N15 C36 121.2(2) yes
C27 . N28 C29 119.8(2) yes
C27 . N28 C38 119.2(2) yes
C29 . N28 C38 121.0(3) yes
N15 2_655 C16 C17 119.5(3) yes
N15 2_655 C16 C21 118.3(2) yes
C17 . C16 C21 122.2(3) yes
C16 . C17 C18 118.0(3) yes
C16 . C17 H171 121.0 no
C18 . C17 H171 121.0 no
C17 . C18 C19 120.8(3) yes
C17 . C18 H181 119.6 no
C19 . C18 H181 119.6 no
C18 . C19 C20 121.4(3) yes
C18 . C19 H191 119.3 no
C20 . C19 H191 119.3 no
C19 . C20 C21 117.7(3) yes
C19 . C20 C22 122.7(3) yes
C21 . C20 C22 119.5(2) yes
C20 . C21 C16 119.8(2) yes
C20 . C21 H211 120.1 no
C16 . C21 H211 120.1 no
C20 . C22 C23 119.0(2) yes
C20 . C22 C44 122.7(2) yes
C23 . C22 C44 118.3(3) yes
C22 . C23 C24 122.0(2) yes
C22 . C23 H231 119.0 no
C24 . C23 H231 119.0 no
C23 . C24 C25 119.4(2) yes
C23 . C24 C42 118.7(3) yes
C25 . C24 C42 121.9(3) yes
C24 . C25 C26 118.9(2) yes
C24 . C25 C41 122.5(3) yes
C26 . C25 C41 118.6(3) yes
C25 . C26 C27 118.5(2) yes
C25 . C26 H261 120.7 no
C27 . C26 H261 120.7 no
N28 . C27 C26 117.8(2) yes
N28 . C27 C39 118.9(3) yes
C26 . C27 C39 123.3(3) yes
N28 . C29 C30 120.7(3) yes
N28 . C29 H291 119.7 no
C30 . C29 H291 119.7 no
C29 . C30 C31 119.9(3) yes
C29 . C30 H301 120.1 no
C31 . C30 H301 120.1 no
C30 . C31 C32 120.6(3) yes
C30 . C31 C37 118.3(3) yes
C32 . C31 C37 121.1(2) yes
C31 . C32 C33 120.5(3) yes
C31 . C32 C35 120.5(2) yes
C33 . C32 C35 119.0(3) yes
C32 . C33 C34 118.8(3) yes
C32 . C33 H331 120.6 no
C34 . C33 H331 120.6 no
C33 . C34 N15 120.9(2) yes
C33 . C34 H341 119.6 no
N15 . C34 H341 119.6 no
C32 . C35 C36 120.4(2) yes
C32 . C35 H351 119.8 no
C36 . C35 H351 119.8 no
C35 . C36 N15 119.6(3) yes
C35 . C36 H361 120.2 no
N15 . C36 H361 120.2 no
C31 . C37 C38 120.1(2) yes
C31 . C37 H371 119.9 no
C38 . C37 H371 119.9 no
C37 . C38 N28 119.9(3) yes
C37 . C38 H381 120.1 no
N28 . C38 H381 120.1 no
C27 . C39 C40 117.9(3) yes
C27 . C39 H391 121.1 no
C40 . C39 H391 121.1 no
C39 . C40 C41 119.8(3) yes
C39 . C40 H401 120.1 no
C41 . C40 H401 120.1 no
C40 . C41 C25 121.9(3) yes
C40 . C41 H411 119.0 no
C25 . C41 H411 119.0 no
C24 . C42 C43 120.2(3) yes
C24 . C42 H421 119.9 no
C43 . C42 H421 119.9 no
C42 . C43 C44 120.8(3) yes
C42 . C43 H431 119.6 no
C44 . C43 H431 119.6 no
C22 . C44 C43 120.0(3) yes
C22 . C44 H441 120.0 no
C43 . C44 H441 120.0 no

loop_
_geom_bond_atom_site_label_1
_geom_bond_atom_site_label_2
_geom_bond_site_symmetry_2
_geom_bond_distance
_geom_bond_publ_flag
P1 F2 . 1.594(2) yes
P1 F3 . 1.566(2) yes
P1 F4 . 1.603(2) yes
P1 F5 . 1.595(2) yes
P1 F6 . 1.584(3) yes
P1 F7 . 1.564(3) yes
P8 F9 . 1.594(2) yes
P8 F10 . 1.578(2) yes
P8 F11 . 1.587(2) yes
P8 F12 . 1.593(2) yes
P8 F13 . 1.594(2) yes
P8 F14 . 1.609(2) yes
N15 C16 2_655 1.451(4) yes
N15 C34 . 1.339(4) yes
N15 C36 . 1.353(3) yes
N28 C27 . 1.451(4) yes
N28 C29 . 1.351(4) yes
N28 C38 . 1.353(4) yes
C16 C17 . 1.388(4) yes
C16 C21 . 1.373(4) yes
C17 C18 . 1.372(5) yes
C17 H171 . 0.950 no
C18 C19 . 1.379(5) yes
C18 H181 . 0.950 no
C19 C20 . 1.397(4) yes
C19 H191 . 0.950 no
C20 C21 . 1.396(4) yes
C20 C22 . 1.478(4) yes
C21 H211 . 0.950 no
C22 C23 . 1.395(4) yes
C22 C44 . 1.401(4) yes
C23 C24 . 1.385(4) yes
C23 H231 . 0.950 no
C24 C25 . 1.491(4) yes
C24 C42 . 1.396(4) yes
C25 C26 . 1.401(4) yes
C25 C41 . 1.372(5) yes
C26 C27 . 1.381(4) yes
C26 H261 . 0.950 no
C27 C39 . 1.368(4) yes
C29 C30 . 1.355(5) yes
C29 H291 . 0.950 no
C30 C31 . 1.397(4) yes
C30 H301 . 0.950 no
C31 C32 . 1.470(4) yes
C31 C37 . 1.392(4) yes
C32 C33 . 1.403(4) yes
C32 C35 . 1.368(4) yes
C33 C34 . 1.370(4) yes
C33 H331 . 0.950 no
C34 H341 . 0.950 no
C35 C36 . 1.375(4) yes
C35 H351 . 0.950 no
C36 H361 . 0.950 no
C37 C38 . 1.367(4) yes
C37 H371 . 0.950 no
C38 H381 . 0.950 no
C39 C40 . 1.388(5) yes
C39 H391 . 0.950 no
C40 C41 . 1.387(5) yes
C40 H401 . 0.950 no
C41 H411 . 0.950 no
C42 C43 . 1.380(5) yes
C42 H421 . 0.950 no
C43 C44 . 1.386(5) yes
C43 H431 . 0.950 no
C44 H441 . 0.950 no

loop_
_platon_squeeze_void_nr
_platon_squeeze_void_average_x
_platon_squeeze_void_average_y
_platon_squeeze_void_average_z
_platon_squeeze_void_volume
_platon_squeeze_void_count_electrons
_platon_squeeze_void_content
1 0.000 -0.001 -0.022 911 233 ' '
